data_1515254
loop_
_publ_author_name
'Karagiaridi, Olga'
'Bury, Wojciech'
'Sarjeant, Amy A.'
'Stern, Charlotte L.'
'Farha, Omar K.'
'Hupp, Joseph T.'

_publ_section_title
;
 Synthesis and characterization of isostructural cadmium zeolitic
 imidazolate frameworks via solvent-assisted linker exchange
;
_journal_issue 11
_journal_name_full 'Chemical Science'
_journal_page_first 3256
_journal_paper_doi 10.1039/c2sc20558k
_journal_volume 3
_journal_year 2012
_chemical_formula_moiety 'C8 H10 Cd N4'
_chemical_formula_sum 'C8 H10 Cd N4'
_chemical_formula_weight 274.60
_chemical_name_systematic
;
?
;
_space_group_crystal_system cubic
_space_group_IT_number 229
_space_group_name_Hall '-I 4 2 3'
_space_group_name_H-M_alt 'I m -3 m'
_symmetry_space_group_name_Hall '-I 4 2 3'
_symmetry_space_group_name_H-M 'I m -3 m'
_atom_sites_solution_hydrogens geom
_atom_sites_solution_primary direct
_atom_sites_solution_secondary difmap
_audit_creation_date 2012-03-29
_audit_creation_method
;
Olex2 1.1
(compiled Nov 1 2011 20:42:30, GUI svn.r3906)
;
_cell_angle_alpha 90.00
_cell_angle_beta 90.00
_cell_angle_gamma 90.00
_cell_formula_units_Z 48
_cell_length_a 30.5539(5)
_cell_length_b 30.5539
_cell_length_c 30.5539
_cell_measurement_reflns_used 3846
_cell_measurement_temperature 100(2)
_cell_measurement_theta_max 46.26
_cell_measurement_theta_min 4.09
_cell_volume 28523.3(5)
_computing_cell_refinement 'SAINT V7.23A (Bruker, 2005)'
_computing_data_collection 'APEX2 V2.1-4 (Bruker, 2007)'
_computing_data_reduction 'Bruker SAINT'
_computing_molecular_graphics
;
O. V. Dolomanov, L. J. Bourhis, R. J. Gildea, J. A. K. Howard and H. Puschmann,
OLEX2: a complete structure solution, refinement and analysis program.
J. Appl. Cryst. (2009). 42, 339-341.
;
_computing_publication_material
;
O. V. Dolomanov, L. J. Bourhis, R. J. Gildea, J. A. K. Howard and H. Puschmann,
OLEX2: a complete structure solution, refinement and analysis program.
J. Appl. Cryst. (2009). 42, 339-341.
;
_computing_structure_refinement
;
XL, G.M. Sheldrick, Acta Cryst.
(2008). A64, 112-122
;
_computing_structure_solution
;
XS, G.M. Sheldrick, Acta Cryst.
(2008). A64, 112-122
;
_diffrn_ambient_temperature 100.0
_diffrn_detector_area_resol_mean 8
_diffrn_measured_fraction_theta_full 0.997
_diffrn_measured_fraction_theta_max 0.997
_diffrn_measurement_device_type 'Bruker Kappa APEX CCD area detector'
_diffrn_measurement_method '\w and \f scans'
_diffrn_radiation_monochromator 'Quazar optics'
_diffrn_radiation_source microsource
_diffrn_radiation_type CuK\a
_diffrn_radiation_wavelength 1.54184
_diffrn_reflns_av_R_equivalents 0.0706
_diffrn_reflns_av_unetI/netI 0.0412
_diffrn_reflns_limit_h_max 24
_diffrn_reflns_limit_h_min -28
_diffrn_reflns_limit_k_max 29
_diffrn_reflns_limit_k_min -23
_diffrn_reflns_limit_l_max 32
_diffrn_reflns_limit_l_min -22
_diffrn_reflns_number 16673
_diffrn_reflns_theta_full 53.99
_diffrn_reflns_theta_max 53.99
_diffrn_reflns_theta_min 2.04
_diffrn_source_current 0.65
_diffrn_source_power 0.02925
_diffrn_source_voltage 45.0
_exptl_absorpt_coefficient_mu 7.222
_exptl_absorpt_correction_T_max 0.7506
_exptl_absorpt_correction_T_min 0.5669
_exptl_absorpt_correction_type multi-scan
_exptl_absorpt_process_details
;
SADABS-2008/1 (Bruker,2008) was used for absorption correction.
R(int) was 0.0680 before and 0.0543 after correction.
The Ratio of minimum to maximum transmission is 0.7553.
The \l/2 correction factor is 0.0015.
;
_exptl_crystal_colour colourless
_exptl_crystal_colour_primary colourless
_exptl_crystal_density_diffrn 0.767
_exptl_crystal_description block
_exptl_crystal_F_000 6432
_exptl_crystal_size_max 0.061
_exptl_crystal_size_mid 0.057
_exptl_crystal_size_min 0.041
_refine_diff_density_max 0.541
_refine_diff_density_min -0.602
_refine_diff_density_rms 0.075
_refine_ls_extinction_method none
_refine_ls_goodness_of_fit_ref 1.025
_refine_ls_hydrogen_treatment constr
_refine_ls_matrix_type full
_refine_ls_number_parameters 72
_refine_ls_number_reflns 1694
_refine_ls_number_restraints 2
_refine_ls_restrained_S_all 1.025
_refine_ls_R_factor_all 0.0942
_refine_ls_R_factor_gt 0.0673
_refine_ls_shift/su_max 0.000
_refine_ls_shift/su_mean 0.000
_refine_ls_structure_factor_coef Fsqd
_refine_ls_weighting_details 'calc w=1/[\s^2^(Fo^2^)+(0.1413P)^2^+0.0000P] where P=(Fo^2^+2Fc^2^)/3'
_refine_ls_weighting_scheme calc
_refine_ls_wR_factor_gt 0.2216
_refine_ls_wR_factor_ref 0.2352
_reflns_number_gt 906
_reflns_number_total 1694
_reflns_threshold_expression >2sigma(I)
_cod_data_source_file c2sc20558k.txt
_cod_data_source_block n1703a
_cod_database_code 1515254
_smtbx_masks_special_details
;
The solvent masking procedure as implemented in Olex2 was used to remove the
electronic contribution of solvent molecules from the refinement. Only the
atoms used in the refinement model are reported in the formula here.


Total solvent accessible volume / cell = 16997.2 Ang^3^ [59.6%]
Total electron count / cell = 6934.0
;

loop_
_space_group_symop_id
_space_group_symop_operation_xyz
1 'x, y, z'
2 '-x, -y, z'
3 '-x, y, -z'
4 'x, -y, -z'
5 'z, x, y'
6 'z, -x, -y'
7 '-z, -x, y'
8 '-z, x, -y'
9 'y, z, x'
10 '-y, z, -x'
11 'y, -z, -x'
12 '-y, -z, x'
13 'y, x, -z'
14 '-y, -x, -z'
15 'y, -x, z'
16 '-y, x, z'
17 'x, z, -y'
18 '-x, z, y'
19 '-x, -z, -y'
20 'x, -z, y'
21 'z, y, -x'
22 'z, -y, x'
23 '-z, y, x'
24 '-z, -y, -x'
25 'x+1/2, y+1/2, z+1/2'
26 '-x+1/2, -y+1/2, z+1/2'
27 '-x+1/2, y+1/2, -z+1/2'
28 'x+1/2, -y+1/2, -z+1/2'
29 'z+1/2, x+1/2, y+1/2'
30 'z+1/2, -x+1/2, -y+1/2'
31 '-z+1/2, -x+1/2, y+1/2'
32 '-z+1/2, x+1/2, -y+1/2'
33 'y+1/2, z+1/2, x+1/2'
34 '-y+1/2, z+1/2, -x+1/2'
35 'y+1/2, -z+1/2, -x+1/2'
36 '-y+1/2, -z+1/2, x+1/2'
37 'y+1/2, x+1/2, -z+1/2'
38 '-y+1/2, -x+1/2, -z+1/2'
39 'y+1/2, -x+1/2, z+1/2'
40 '-y+1/2, x+1/2, z+1/2'
41 'x+1/2, z+1/2, -y+1/2'
42 '-x+1/2, z+1/2, y+1/2'
43 '-x+1/2, -z+1/2, -y+1/2'
44 'x+1/2, -z+1/2, y+1/2'
45 'z+1/2, y+1/2, -x+1/2'
46 'z+1/2, -y+1/2, x+1/2'
47 '-z+1/2, y+1/2, x+1/2'
48 '-z+1/2, -y+1/2, -x+1/2'
49 '-x, -y, -z'
50 'x, y, -z'
51 'x, -y, z'
52 '-x, y, z'
53 '-z, -x, -y'
54 '-z, x, y'
55 'z, x, -y'
56 'z, -x, y'
57 '-y, -z, -x'
58 'y, -z, x'
59 '-y, z, x'
60 'y, z, -x'
61 '-y, -x, z'
62 'y, x, z'
63 '-y, x, -z'
64 'y, -x, -z'
65 '-x, -z, y'
66 'x, -z, -y'
67 'x, z, y'
68 '-x, z, -y'
69 '-z, -y, x'
70 '-z, y, -x'
71 'z, -y, -x'
72 'z, y, x'
73 '-x+1/2, -y+1/2, -z+1/2'
74 'x+1/2, y+1/2, -z+1/2'
75 'x+1/2, -y+1/2, z+1/2'
76 '-x+1/2, y+1/2, z+1/2'
77 '-z+1/2, -x+1/2, -y+1/2'
78 '-z+1/2, x+1/2, y+1/2'
79 'z+1/2, x+1/2, -y+1/2'
80 'z+1/2, -x+1/2, y+1/2'
81 '-y+1/2, -z+1/2, -x+1/2'
82 'y+1/2, -z+1/2, x+1/2'
83 '-y+1/2, z+1/2, x+1/2'
84 'y+1/2, z+1/2, -x+1/2'
85 '-y+1/2, -x+1/2, z+1/2'
86 'y+1/2, x+1/2, z+1/2'
87 '-y+1/2, x+1/2, -z+1/2'
88 'y+1/2, -x+1/2, -z+1/2'
89 '-x+1/2, -z+1/2, y+1/2'
90 'x+1/2, -z+1/2, -y+1/2'
91 'x+1/2, z+1/2, y+1/2'
92 '-x+1/2, z+1/2, -y+1/2'
93 '-z+1/2, -y+1/2, x+1/2'
94 '-z+1/2, y+1/2, -x+1/2'
95 'z+1/2, -y+1/2, -x+1/2'
96 'z+1/2, y+1/2, x+1/2'

loop_
_atom_site_label
_atom_site_type_symbol
_atom_site_fract_x
_atom_site_fract_y
_atom_site_fract_z
_atom_site_U_iso_or_equiv
_atom_site_adp_type
_atom_site_occupancy
_atom_site_symmetry_multiplicity
_atom_site_calc_flag
_atom_site_refinement_flags
_atom_site_disorder_assembly
_atom_site_disorder_group
Cd1 Cd 0.7500 0.60413(2) 0.10413(2) 0.1156(7) Uani 1 2 d S . .
N1 N 0.7287(3) 0.5375(3) 0.1168(3) 0.134(3) Uani 1 1 d . A .
N2 N 0.8089(3) 0.6199(4) 0.1376(4) 0.157(4) Uani 1 1 d D . .
C1 C 0.7480(4) 0.5000 0.1052(5) 0.121(5) Uani 1 2 d S . .
C2 C 0.6935(5) 0.5231(4) 0.1397(7) 0.263(10) Uani 1 1 d . . .
H2 H 0.6722 0.5412 0.1534 0.315 Uiso 1 1 calc R A .
C3 C 0.7948(9) 0.5000 0.0873(12) 0.36(2) Uani 1 2 d P A 1
H3A H 0.8049 0.4698 0.0838 0.533 Uiso 0.5 1 calc PR A 1
H3B H 0.8140 0.5154 0.1078 0.533 Uiso 0.5 1 calc PR A 1
H3C H 0.7954 0.5148 0.0589 0.533 Uiso 0.5 1 calc PR A 1
C4 C 0.8216(4) 0.6087(6) 0.1784(4) 0.137(6) Uani 1 2 d PD B .
C5 C 0.8518(6) 0.6112(6) 0.1138(7) 0.162(7) Uani 0.580(13) 1 d PD B 1
H5 H 0.8557 0.6066 0.0833 0.194 Uiso 0.580(13) 1 calc PR B 1
C5A C 0.8324(8) 0.6629(8) 0.1306(10) 0.162(7) Uani 0.420(13) 1 d PD B 2
H5A H 0.8265 0.6848 0.1093 0.194 Uiso 0.420(13) 1 calc PR B 2
C6 C 0.7817(8) 0.5917(16) 0.2183(8) 0.225(15) Uani 0.290(7) 1 d PD B 1
H6A H 0.7718 0.6172 0.2350 0.337 Uiso 0.290(7) 1 calc PR B 1
H6B H 0.7949 0.5704 0.2382 0.337 Uiso 0.290(7) 1 calc PR B 1
H6C H 0.7567 0.5783 0.2034 0.337 Uiso 0.290(7) 1 calc PR B 1
C6A C 0.8018(13) 0.5570(13) 0.1982(13) 0.225(15) Uani 0.210(7) 1 d PD B 2
H6AA H 0.7751 0.5616 0.2153 0.337 Uiso 0.210(7) 1 calc PR B 2
H6AB H 0.8242 0.5434 0.2167 0.337 Uiso 0.210(7) 1 calc PR B 2
H6AC H 0.7954 0.5378 0.1733 0.337 Uiso 0.210(7) 1 calc PR B 2

loop_
_atom_site_aniso_label
_atom_site_aniso_U_11
_atom_site_aniso_U_22
_atom_site_aniso_U_33
_atom_site_aniso_U_23
_atom_site_aniso_U_13
_atom_site_aniso_U_12
Cd1 0.1200(10) 0.1134(8) 0.1134(8) -0.0025(6) -0.0099(4) 0.0099(4)
N1 0.137(8) 0.138(9) 0.126(7) -0.004(6) 0.006(6) 0.033(7)
N2 0.128(8) 0.205(10) 0.137(8) 0.033(8) -0.003(7) -0.010(7)
C1 0.060(9) 0.195(19) 0.107(11) 0.000 -0.005(8) 0.000
C2 0.231(16) 0.179(15) 0.38(3) -0.012(13) 0.163(18) -0.027(11)
C3 0.22(3) 0.121(16) 0.72(6) 0.000 0.18(3) 0.000
C4 0.129(8) 0.153(14) 0.129(8) -0.013(7) 0.020(13) 0.013(7)
C5 0.118(13) 0.186(16) 0.181(15) -0.025(13) 0.001(11) -0.022(11)
C5A 0.118(13) 0.186(16) 0.181(15) -0.025(13) 0.001(11) -0.022(11)
C6 0.20(2) 0.27(5) 0.20(2) 0.00(2) 0.01(3) 0.00(2)
C6A 0.20(2) 0.27(5) 0.20(2) 0.00(2) 0.01(3) 0.00(2)

loop_
_atom_type_symbol
_atom_type_description
_atom_type_scat_dispersion_real
_atom_type_scat_dispersion_imag
_atom_type_scat_source
C C 0.0181 0.0091 'International Tables Vol C Tables 4.2.6.8 and 6.1.1.4'
H H 0.0000 0.0000 'International Tables Vol C Tables 4.2.6.8 and 6.1.1.4'
Cd Cd 0.1185 4.6533 'International Tables Vol C Tables 4.2.6.8 and 6.1.1.4'
N N 0.0311 0.0180 'International Tables Vol C Tables 4.2.6.8 and 6.1.1.4'

loop_
_geom_angle_atom_site_label_1
_geom_angle_atom_site_label_2
_geom_angle_atom_site_label_3
_geom_angle
_geom_angle_site_symmetry_1
_geom_angle_site_symmetry_3
N1 Cd1 N1 115.1(5) 42_654 .
N2 Cd1 N1 112.4(4) 42_654 42_654
N2 Cd1 N1 99.0(4) . 42_654
N2 Cd1 N1 112.4(4) . .
N2 Cd1 N1 99.0(4) 42_654 .
N2 Cd1 N2 119.9(6) 42_654 .
C1 N1 Cd1 128.6(8) . .
C1 N1 C2 102.1(12) . .
C2 N1 Cd1 129.2(8) . .
C4 N2 Cd1 129.0(9) . .
C4 N2 C5 98.6(12) . .
C4 N2 C5A 102.4(17) . .
C5 N2 Cd1 117.4(10) . .
C5A N2 Cd1 122.1(12) . .
C5A N2 C5 71.2(13) . .
N1 C1 N1 118.0(14) 51_565 .
N1 C1 C3 120.4(7) . .
N1 C1 C3 120.4(7) 51_565 .
N1 C2 C2 108.9(8) . 51_565
N1 C2 H2 125.6 . .
C2 C2 H2 125.6 51_565 .
C1 C3 H3A 109.5 . .
C1 C3 H3B 109.5 . .
C1 C3 H3C 109.5 . .
H3A C3 H3B 109.5 . .
H3A C3 H3C 109.5 . .
H3B C3 H3C 109.5 . .
N2 C4 N2 117.8(17) . 70_656
N2 C4 C6 120.3(8) . .
N2 C4 C6 120.3(8) 70_656 .
N2 C4 C6A 115.9(11) 70_656 .
N2 C4 C6A 115.9(11) . .
C6A C4 C6 44.9(19) . .
N2 C5 H5 127.1 . .
C5 C5 N2 105.7(9) 70_656 .
C5 C5 H5 127.1 70_656 .
N2 C5A C5A 103.6(12) . 70_656
N2 C5A H5A 128.2 . .
C5A C5A H5A 128.2 70_656 .
C4 C6 H6A 109.5 . .
C4 C6 H6B 109.5 . .
C4 C6 H6C 109.5 . .
H6A C6 H6B 109.5 . .
H6A C6 H6C 109.5 . .
H6B C6 H6C 109.5 . .
C4 C6A H6AA 109.5 . .
C4 C6A H6AB 109.5 . .
C4 C6A H6AC 109.5 . .
H6AA C6A H6AB 109.5 . .
H6AA C6A H6AC 109.5 . .
H6AB C6A H6AC 109.5 . .

loop_
_geom_bond_atom_site_label_1
_geom_bond_atom_site_label_2
_geom_bond_distance
_geom_bond_site_symmetry_2
Cd1 N1 2.173(10) 42_654
Cd1 N1 2.173(10) .
Cd1 N2 2.126(10) .
Cd1 N2 2.126(10) 42_654
N1 C1 1.335(10) .
N1 C2 1.356(14) .
N2 C4 1.350(11) .
N2 C5 1.520(18) .
N2 C5A 1.51(2) .
C1 N1 1.335(10) 51_565
C1 C3 1.53(3) .
C2 C2 1.41(3) 51_565
C2 H2 0.9500 .
C3 H3A 0.9800 .
C3 H3B 0.9800 .
C3 H3C 0.9800 .
C4 N2 1.350(11) 70_656
C4 C6 1.80(3) .
C4 C6A 1.80(3) .
C5 C5 1.49(4) 70_656
C5 H5 0.9500 .
C5A C5A 1.60(5) 70_656
C5A H5A 0.9500 .
C6 H6A 0.9800 .
C6 H6B 0.9800 .
C6 H6C 0.9800 .
C6A H6AA 0.9800 .
C6A H6AB 0.9800 .
C6A H6AC 0.9800 .

loop_
_geom_torsion_atom_site_label_1
_geom_torsion_atom_site_label_2
_geom_torsion_atom_site_label_3
_geom_torsion_atom_site_label_4
_geom_torsion
_geom_torsion_site_symmetry_1
_geom_torsion_site_symmetry_4
Cd1 N1 C1 N1 179.8(5) . 51_565
Cd1 N1 C1 C3 12(2) . .
Cd1 N1 C2 C2 -179.0(7) . 51_565
Cd1 N2 C4 N2 174.8(6) . 70_656
Cd1 N2 C4 C6 -20(3) . .
Cd1 N2 C4 C6A 31(3) . .
Cd1 N2 C5 C5 -162.3(5) . 70_656
Cd1 N2 C5A C5A 171.2(7) . 70_656
N1 Cd1 N1 C1 45.8(10) 42_654 .
N1 Cd1 N1 C2 -136.6(15) 42_654 .
N1 Cd1 N2 C4 -161.2(13) 42_654 .
N1 Cd1 N2 C4 -39.2(15) . .
N1 Cd1 N2 C5 90.2(10) . .
N1 Cd1 N2 C5 -31.8(10) 42_654 .
N1 Cd1 N2 C5A 174.3(14) . .
N1 Cd1 N2 C5A 52.3(15) 42_654 .
N2 Cd1 N1 C1 165.8(10) 42_654 .
N2 Cd1 N1 C1 -66.5(11) . .
N2 Cd1 N1 C2 111.1(14) . .
N2 Cd1 N1 C2 -16.6(14) 42_654 .
N2 Cd1 N2 C4 76.4(13) 42_654 .
N2 Cd1 N2 C5 -154.2(11) 42_654 .
N2 Cd1 N2 C5A -70.1(15) 42_654 .
C1 N1 C2 C2 -0.9(10) . 51_565
C2 N1 C1 N1 1.7(19) . 51_565
C2 N1 C1 C3 -166(2) . .
C4 N2 C5 C5 -19.6(11) . 70_656
C4 N2 C5A C5A 17.2(11) . 70_656
C5 N2 C4 N2 39(2) . 70_656
C5 N2 C4 C6 -156(2) . .
C5 N2 C4 C6A -105(2) . .
C5 N2 C5A C5A -77.7(9) . 70_656
C5A N2 C4 N2 -34(2) . 70_656
C5A N2 C4 C6 131(2) . .
C5A N2 C4 C6A -178(2) . .
C5A N2 C5 C5 80.7(12) . 70_656

loop_
_smtbx_masks_void_nr
_smtbx_masks_void_average_x
_smtbx_masks_void_average_y
_smtbx_masks_void_average_z
_smtbx_masks_void_volume
_smtbx_masks_void_count_electrons
1 -0.168 -0.564 -0.026 16912.4 6934.0
2 0.000 0.250 0.500 7.1 0.0
3 0.000 0.500 0.250 7.1 0.0
4 0.000 0.500 0.750 7.1 0.0
5 0.000 0.750 0.500 7.1 0.0
6 0.250 0.000 0.500 7.1 0.0
7 0.250 0.500 0.000 7.1 0.0
8 0.500 0.000 0.250 7.1 0.0
9 0.500 0.000 0.750 7.1 0.0
10 0.500 0.250 0.000 7.1 0.0
11 0.500 0.750 0.000 7.1 0.0
12 0.750 0.000 0.500 7.1 0.0
13 0.750 0.500 0.000 7.1 0.0
